data_4308116
loop_
_publ_author_name
'Rashmi Bagai'
'Saiti Datta'
'Amalia Betancur-Rodriguez'
'Khalil A. Abboud'
'Stephen Hill'
'George Christou'

_publ_section_title
;
Diversity of New Structural Types in Polynuclear Iron Chemistry with a
Tridentate N,N,O Ligand
;
_journal_name_full 'Inorganic Chemistry'
_journal_page_first 4535
_journal_page_last 4547
_journal_paper_doi 10.1021/ic070106w
_journal_volume 46
_journal_year 2007
_chemical_formula_sum 'C99 H101 Fe7 N8 O28'
_chemical_formula_weight 2241.83
_chemical_name_systematic
; 
 ? 
;
_space_group_IT_number 15
_symmetry_cell_setting monoclinic
_symmetry_space_group_name_Hall '-C 2yc'
_symmetry_space_group_name_H-M 'C 1 2/c 1'
_atom_sites_solution_hydrogens geom
_atom_sites_solution_primary direct
_atom_sites_solution_secondary difmap
_audit_creation_method SHELXL-97
_cell_angle_alpha 90.00
_cell_angle_beta 103.879(2)
_cell_angle_gamma 90.00
_cell_formula_units_Z 4
_cell_length_a 18.6028(14)
_cell_length_b 26.8523(14)
_cell_length_c 20.8083(13)
_cell_measurement_temperature 173(2)
_cell_measurement_theta_max 28.0
_cell_measurement_theta_min 2.0
_cell_volume 10090.9(11)
_computing_cell_refinement 'Bruker SMART v5.624 & SAINT 6.36a (Bruker 199'
_computing_data_collection 'Bruker SMART v5.624 (Bruker 1998)'
_computing_data_reduction 'Bruker SHELXTL v6.12 (Bruker 2000)'
_computing_molecular_graphics 'Bruker SHELXTL v6.12'
_computing_publication_material 'Bruker SHELXTL v6.12'
_computing_structure_refinement 'Bruker SHELXTL v6.12'
_computing_structure_solution 'Bruker SHELXTL v6.12'
_diffrn_ambient_temperature 173(2)
_diffrn_measured_fraction_theta_full 0.988
_diffrn_measured_fraction_theta_max 0.988
_diffrn_measurement_device_type 'SMART CCD area detector'
_diffrn_measurement_method '\w scans'
_diffrn_radiation_monochromator graphite
_diffrn_radiation_source 'fine-focus sealed tube'
_diffrn_radiation_type MoK\a
_diffrn_radiation_wavelength 0.71073
_diffrn_reflns_av_R_equivalents 0.0892
_diffrn_reflns_av_sigmaI/netI 0.0773
_diffrn_reflns_limit_h_max 24
_diffrn_reflns_limit_h_min -24
_diffrn_reflns_limit_k_max 34
_diffrn_reflns_limit_k_min -33
_diffrn_reflns_limit_l_max 18
_diffrn_reflns_limit_l_min -26
_diffrn_reflns_number 32986
_diffrn_reflns_theta_full 27.50
_diffrn_reflns_theta_max 27.50
_diffrn_reflns_theta_min 1.82
_diffrn_standards_decay_% '< 1'
_diffrn_standards_number 0
_exptl_absorpt_coefficient_mu 1.058
_exptl_absorpt_correction_T_max 0.9251
_exptl_absorpt_correction_T_min 0.8229
_exptl_absorpt_correction_type integration
_exptl_absorpt_process_details 'based on measured indexed crystal faces, Bruker SHELXTL  v6.12 (Bruker 1998)'
_exptl_crystal_colour red
_exptl_crystal_density_diffrn 1.476
_exptl_crystal_density_meas 0
_exptl_crystal_density_method 'not measured'
_exptl_crystal_description needles
_exptl_crystal_F_000 4628
_exptl_crystal_size_max 0.19
_exptl_crystal_size_mid 0.15
_exptl_crystal_size_min 0.08
_refine_diff_density_max 0.450
_refine_diff_density_min -0.515
_refine_diff_density_rms 0.070
_refine_ls_extinction_method none
_refine_ls_goodness_of_fit_ref 1.045
_refine_ls_hydrogen_treatment mixed
_refine_ls_matrix_type full
_refine_ls_number_parameters 644
_refine_ls_number_reflns 11445
_refine_ls_number_restraints 0
_refine_ls_restrained_S_all 1.045
_refine_ls_R_factor_all 0.0704
_refine_ls_R_factor_gt 0.0457
_refine_ls_shift/su_max 0.002
_refine_ls_shift/su_mean 0.000
_refine_ls_structure_factor_coef Fsqd
_refine_ls_weighting_details 'calc w=1/[\s^2^(Fo^2^)+(0.0305P)^2^+9.3842P] where P=(Fo^2^+2Fc^2^)/3'
_refine_ls_weighting_scheme calc
_refine_ls_wR_factor_gt 0.0899
_refine_ls_wR_factor_ref 0.0998
_reflns_number_gt 8419
_reflns_number_total 11445
_reflns_threshold_expression I>2\s(I)
_cod_data_source_file ic070106w-file001.cif
_cod_data_source_block rb39
_cod_depositor_comments
;
The following automatic conversions were performed:
'_symmetry_cell_setting' value 'Monoclinic' changed to 'monoclinic'
according to '/home/saulius/struct/CIF-dictionaries/cif_core.dic'
dictionary named 'cif_core.dic' version 2.4.1 from 2010-06-29.

Automatic conversion script
Id: cif_fix_enum 1527 2010-12-29 10:47:43Z saulius 
;
_cod_database_code 4308116

loop_
_symmetry_equiv_pos_as_xyz
'x, y, z'
'-x, y, -z+1/2'
'x+1/2, y+1/2, z'
'-x+1/2, y+1/2, -z+1/2'
'-x, -y, -z'
'x, -y, z-1/2'
'-x+1/2, -y+1/2, -z'
'x+1/2, -y+1/2, z-1/2'

loop_
_atom_site_label
_atom_site_type_symbol
_atom_site_fract_x
_atom_site_fract_y
_atom_site_fract_z
_atom_site_U_iso_or_equiv
_atom_site_adp_type
_atom_site_occupancy
_atom_site_symmetry_multiplicity
_atom_site_calc_flag
_atom_site_refinement_flags
_atom_site_disorder_assembly
_atom_site_disorder_group
Fe1 Fe 0.61495(2) 0.314130(14) 0.79493(2) 0.02159(9) Uani 1 1 d . . .
Fe2 Fe 0.46105(2) 0.268380(14) 0.85511(2) 0.02098(9) Uani 1 1 d . . .
Fe3 Fe 0.49823(2) 0.151917(14) 0.89569(2) 0.02500(10) Uani 1 1 d . . .
Fe4 Fe 0.5000 0.209396(19) 0.7500 0.02113(12) Uani 1 2 d S . .
N1 N 0.68052(13) 0.36693(9) 0.87230(13) 0.0293(5) Uani 1 1 d . . .
N2 N 0.70743(12) 0.26436(9) 0.84796(13) 0.0296(5) Uani 1 1 d . . .
N3 N 0.5588(3) 0.08883(16) 0.1805(3) 0.0914(15) Uani 1 1 d . . .
N4 N 0.5650(3) 0.44276(19) 0.0438(3) 0.0963(15) Uani 1 1 d . . .
O1 O 0.56124(10) 0.37736(7) 0.75353(11) 0.0270(4) Uani 1 1 d . . .
O2 O 0.55275(10) 0.31229(7) 0.86088(10) 0.0238(4) Uani 1 1 d . . .
O3 O 0.39727(10) 0.32995(7) 0.86050(10) 0.0250(4) Uani 1 1 d . . .
O4 O 0.31422(10) 0.33255(7) 0.76261(10) 0.0262(4) Uani 1 1 d . . .
O5 O 0.48919(10) 0.26833(7) 0.95665(10) 0.0276(4) Uani 1 1 d . . .
O6 O 0.51141(12) 0.18799(8) 0.98331(11) 0.0367(5) Uani 1 1 d . . .
O7 O 0.36234(10) 0.23360(7) 0.86363(11) 0.0284(4) Uani 1 1 d . . .
O8 O 0.38829(10) 0.15310(7) 0.88679(12) 0.0326(5) Uani 1 1 d . . .
O9 O 0.51220(9) 0.20721(6) 0.84758(10) 0.0228(4) Uani 1 1 d . . .
O10 O 0.43098(9) 0.26416(6) 0.75925(10) 0.0208(4) Uani 1 1 d . . .
O11 O 0.60308(10) 0.12321(7) 0.92804(11) 0.0308(5) Uani 1 1 d . . .
O12 O 0.51229(11) 0.08393(7) 0.95645(12) 0.0334(5) Uani 1 1 d . . .
O13 O 0.47149(11) 0.10371(7) 0.81793(11) 0.0309(5) Uani 1 1 d . . .
O14 O 0.41722(10) 0.15637(7) 0.73789(10) 0.0252(4) Uani 1 1 d . . .
C1 C 0.5000 0.39829(14) 0.7500 0.0260(8) Uani 1 2 d S . .
C2 C 0.5000 0.45442(14) 0.7500 0.0300(9) Uani 1 2 d S . .
C3 C 0.54914(18) 0.48038(12) 0.7222(2) 0.0441(9) Uani 1 1 d . . .
H3A H 0.5834 0.4629 0.7033 0.053 Uiso 1 1 calc R . .
C4 C 0.5483(2) 0.53175(13) 0.7219(2) 0.0602(12) Uani 1 1 d . . .
H4A H 0.5815 0.5495 0.7019 0.072 Uiso 1 1 calc R . .
C5 C 0.5000 0.55740(18) 0.7500 0.0610(18) Uani 1 2 d S . .
H5A H 0.5000 0.5928 0.7500 0.073 Uiso 1 2 calc SR . .
C6 C 0.71611(17) 0.40863(11) 0.84450(17) 0.0352(7) Uani 1 1 d . . .
H6A H 0.7433 0.4298 0.8806 0.053 Uiso 1 1 calc R . .
H6B H 0.6780 0.4284 0.8146 0.053 Uiso 1 1 calc R . .
H6C H 0.7505 0.3952 0.8199 0.053 Uiso 1 1 calc R . .
C7 C 0.73814(16) 0.33803(12) 0.91957(17) 0.0357(7) Uani 1 1 d . . .
H7A H 0.7165 0.3230 0.9541 0.043 Uiso 1 1 calc R . .
H7B H 0.7789 0.3605 0.9415 0.043 Uiso 1 1 calc R . .
C8 C 0.76786(15) 0.29770(12) 0.88282(18) 0.0366(7) Uani 1 1 d . . .
H8A H 0.7922 0.3130 0.8503 0.044 Uiso 1 1 calc R . .
H8B H 0.8054 0.2780 0.9144 0.044 Uiso 1 1 calc R . .
C9 C 0.73467(16) 0.23258(12) 0.80070(18) 0.0363(7) Uani 1 1 d . . .
H9A H 0.7749 0.2113 0.8250 0.055 Uiso 1 1 calc R . .
H9B H 0.7531 0.2537 0.7697 0.055 Uiso 1 1 calc R . .
H9C H 0.6941 0.2117 0.7761 0.055 Uiso 1 1 calc R . .
C10 C 0.68429(16) 0.23114(12) 0.89651(17) 0.0357(7) Uani 1 1 d . . .
H10A H 0.7261 0.2102 0.9184 0.054 Uiso 1 1 calc R . .
H10B H 0.6433 0.2100 0.8734 0.054 Uiso 1 1 calc R . .
H10C H 0.6682 0.2514 0.9297 0.054 Uiso 1 1 calc R . .
C11 C 0.62298(16) 0.38659(11) 0.90359(16) 0.0318(7) Uani 1 1 d . . .
H11A H 0.5928 0.4118 0.8743 0.038 Uiso 1 1 calc R . .
H11B H 0.6467 0.4030 0.9460 0.038 Uiso 1 1 calc R . .
C12 C 0.57327(16) 0.34435(11) 0.91627(16) 0.0311(7) Uani 1 1 d . . .
H12A H 0.5997 0.3249 0.9552 0.037 Uiso 1 1 calc R . .
H12B H 0.5281 0.3586 0.9264 0.037 Uiso 1 1 calc R . .
C13 C 0.33236(14) 0.33532(9) 0.82521(15) 0.0232(6) Uani 1 1 d . . .
C14 C 0.27085(15) 0.34510(10) 0.85865(16) 0.0267(6) Uani 1 1 d . . .
C15 C 0.28447(17) 0.34141(11) 0.92724(16) 0.0343(7) Uani 1 1 d . . .
H15A H 0.3332 0.3351 0.9528 0.041 Uiso 1 1 calc R . .
C16 C 0.22658(19) 0.34704(13) 0.95833(19) 0.0447(8) Uani 1 1 d . . .
H16A H 0.2359 0.3450 1.0052 0.054 Uiso 1 1 calc R . .
C17 C 0.1556(2) 0.35552(15) 0.9212(2) 0.0501(10) Uani 1 1 d . . .
H17A H 0.1161 0.3591 0.9425 0.060 Uiso 1 1 calc R . .
C18 C 0.14187(18) 0.35877(14) 0.8533(2) 0.0479(9) Uani 1 1 d . . .
H18A H 0.0928 0.3643 0.8279 0.058 Uiso 1 1 calc R . .
C19 C 0.19968(16) 0.35402(12) 0.82167(18) 0.0365(7) Uani 1 1 d . . .
H19A H 0.1902 0.3569 0.7749 0.044 Uiso 1 1 calc R . .
C20 C 0.50849(15) 0.23339(11) 0.99748(16) 0.0280(6) Uani 1 1 d . . .
C21 C 0.53067(15) 0.24668(12) 1.06939(16) 0.0302(7) Uani 1 1 d . . .
C22 C 0.53745(17) 0.20964(14) 1.11722(17) 0.0401(8) Uani 1 1 d . . .
H22A H 0.5285 0.1758 1.1043 0.048 Uiso 1 1 calc R . .
C23 C 0.5572(2) 0.22217(19) 1.18348(19) 0.0558(11) Uani 1 1 d . . .
H23A H 0.5602 0.1971 1.2162 0.067 Uiso 1 1 calc R . .
C24 C 0.5727(2) 0.2709(2) 1.2023(2) 0.0624(13) Uani 1 1 d . . .
H24A H 0.5867 0.2792 1.2480 0.075 Uiso 1 1 calc R . .
C25 C 0.56788(18) 0.30792(17) 1.1552(2) 0.0511(10) Uani 1 1 d . . .
H25A H 0.5796 0.3414 1.1686 0.061 Uiso 1 1 calc R . .
C26 C 0.54594(16) 0.29624(13) 1.08829(18) 0.0379(7) Uani 1 1 d . . .
H26A H 0.5414 0.3216 1.0558 0.045 Uiso 1 1 calc R . .
C27 C 0.34447(14) 0.18965(10) 0.87246(14) 0.0244(6) Uani 1 1 d . . .
C28 C 0.26422(14) 0.17818(10) 0.86577(15) 0.0264(6) Uani 1 1 d . . .
C29 C 0.23776(16) 0.13061(12) 0.84782(17) 0.0349(7) Uani 1 1 d . . .
H29A H 0.2696 0.1060 0.8370 0.042 Uiso 1 1 calc R . .
C30 C 0.16452(17) 0.11918(13) 0.8458(2) 0.0456(9) Uani 1 1 d . . .
H30A H 0.1459 0.0869 0.8324 0.055 Uiso 1 1 calc R . .
C31 C 0.11869(17) 0.15444(14) 0.8629(2) 0.0496(10) Uani 1 1 d . . .
H31A H 0.0692 0.1459 0.8631 0.060 Uiso 1 1 calc R . .
C32 C 0.14422(17) 0.20184(13) 0.8798(2) 0.0444(9) Uani 1 1 d . . .
H32A H 0.1121 0.2261 0.8910 0.053 Uiso 1 1 calc R . .
C33 C 0.21693(16) 0.21439(12) 0.88057(17) 0.0358(7) Uani 1 1 d . . .
H33A H 0.2342 0.2474 0.8911 0.043 Uiso 1 1 calc R . .
C34 C 0.58015(16) 0.08646(10) 0.95684(15) 0.0285(6) Uani 1 1 d . . .
C35 C 0.63258(15) 0.04710(10) 0.98707(15) 0.0276(6) Uani 1 1 d . . .
C36 C 0.61094(17) 0.00799(12) 1.02277(19) 0.0398(8) Uani 1 1 d . . .
H36A H 0.5631 0.0081 1.0314 0.048 Uiso 1 1 calc R . .
C37 C 0.6589(2) -0.03062(12) 1.0453(2) 0.0465(9) Uani 1 1 d . . .
H37A H 0.6440 -0.0571 1.0694 0.056 Uiso 1 1 calc R . .
C38 C 0.7288(2) -0.03113(12) 1.0332(2) 0.0480(9) Uani 1 1 d . . .
H38A H 0.7613 -0.0582 1.0481 0.058 Uiso 1 1 calc R . .
C39 C 0.75106(19) 0.00779(12) 0.9993(2) 0.0451(9) Uani 1 1 d . . .
H39A H 0.7995 0.0078 0.9919 0.054 Uiso 1 1 calc R . .
C40 C 0.70350(16) 0.04684(11) 0.97614(17) 0.0337(7) Uani 1 1 d . . .
H40A H 0.7192 0.0735 0.9528 0.040 Uiso 1 1 calc R . .
C41 C 0.42066(16) 0.11554(10) 0.76803(16) 0.0282(6) Uani 1 1 d . . .
C42 C 0.35970(16) 0.07867(11) 0.74419(17) 0.0324(7) Uani 1 1 d . . .
C43 C 0.3601(2) 0.03465(12) 0.7789(2) 0.0501(10) Uani 1 1 d . . .
H43A H 0.3991 0.0279 0.8166 0.060 Uiso 1 1 calc R . .
C44 C 0.3034(2) 0.00051(15) 0.7585(3) 0.0725(15) Uani 1 1 d . . .
H44A H 0.3036 -0.0299 0.7819 0.087 Uiso 1 1 calc R . .
C45 C 0.2463(3) 0.01080(17) 0.7037(3) 0.0738(15) Uani 1 1 d . . .
H45A H 0.2080 -0.0129 0.6893 0.089 Uiso 1 1 calc R . .
C46 C 0.2446(2) 0.05505(17) 0.6701(2) 0.0636(12) Uani 1 1 d . . .
H46A H 0.2044 0.0625 0.6336 0.076 Uiso 1 1 calc R . .
C47 C 0.30232(19) 0.08869(14) 0.68989(19) 0.0449(9) Uani 1 1 d . . .
H47A H 0.3024 0.1188 0.6660 0.054 Uiso 1 1 calc R . .
C48 C 0.5126(3) 0.06062(18) 0.1666(3) 0.0725(13) Uani 1 1 d . . .
C49 C 0.4531(3) 0.02484(18) 0.1520(3) 0.0936(18) Uani 1 1 d . . .
H49A H 0.4730 -0.0086 0.1638 0.140 Uiso 1 1 calc R . .
H49B H 0.4291 0.0260 0.1046 0.140 Uiso 1 1 calc R . .
H49C H 0.4167 0.0329 0.1776 0.140 Uiso 1 1 calc R . .
C50 C 0.5056(3) 0.43622(17) 0.0207(3) 0.0794(17) Uani 1 1 d . . .
C51 C 0.4289(3) 0.4274(2) -0.0126(4) 0.124(3) Uani 1 1 d . . .
H51A H 0.4149 0.4491 -0.0515 0.186 Uiso 1 1 calc R . .
H51B H 0.3973 0.4347 0.0178 0.186 Uiso 1 1 calc R . .
H51C H 0.4225 0.3925 -0.0266 0.186 Uiso 1 1 calc R . .

loop_
_atom_site_aniso_label
_atom_site_aniso_U_11
_atom_site_aniso_U_22
_atom_site_aniso_U_33
_atom_site_aniso_U_23
_atom_site_aniso_U_13
_atom_site_aniso_U_12
Fe1 0.01791(17) 0.02442(19) 0.0238(2) -0.00053(16) 0.00770(16) -0.00163(15)
Fe2 0.01865(18) 0.02242(18) 0.0234(2) 0.00095(16) 0.00803(16) 0.00073(15)
Fe3 0.02199(19) 0.02439(19) 0.0303(2) 0.00590(17) 0.00949(18) 0.00271(15)
Fe4 0.0196(3) 0.0202(2) 0.0254(3) 0.000 0.0089(2) 0.000
N1 0.0244(12) 0.0360(13) 0.0285(14) -0.0009(11) 0.0081(11) -0.0070(10)
N2 0.0205(11) 0.0351(13) 0.0339(15) 0.0049(12) 0.0078(11) 0.0012(10)
N3 0.097(3) 0.060(3) 0.108(4) 0.014(3) 0.006(3) 0.008(2)
N4 0.080(3) 0.111(4) 0.090(4) -0.017(3) 0.005(3) 0.003(3)
O1 0.0253(10) 0.0261(9) 0.0316(12) 0.0018(9) 0.0109(9) 0.0023(8)
O2 0.0208(9) 0.0279(9) 0.0242(11) -0.0035(8) 0.0085(8) -0.0026(8)
O3 0.0220(9) 0.0249(9) 0.0285(11) -0.0023(8) 0.0068(9) 0.0017(8)
O4 0.0212(9) 0.0311(10) 0.0281(12) 0.0008(9) 0.0092(9) 0.0025(8)
O5 0.0285(10) 0.0289(10) 0.0259(11) 0.0033(9) 0.0077(9) 0.0015(8)
O6 0.0476(13) 0.0331(11) 0.0313(13) 0.0065(10) 0.0134(11) 0.0078(10)
O7 0.0229(9) 0.0295(10) 0.0359(13) 0.0034(9) 0.0130(9) -0.0014(8)
O8 0.0250(9) 0.0299(10) 0.0463(14) 0.0079(10) 0.0153(10) 0.0018(8)
O9 0.0207(9) 0.0223(9) 0.0283(11) 0.0014(8) 0.0113(8) 0.0011(7)
O10 0.0178(8) 0.0234(9) 0.0225(10) 0.0012(8) 0.0073(8) 0.0005(7)
O11 0.0278(10) 0.0258(9) 0.0397(13) 0.0091(9) 0.0101(10) 0.0032(8)
O12 0.0245(10) 0.0338(11) 0.0419(14) 0.0087(10) 0.0082(10) 0.0016(8)
O13 0.0334(11) 0.0239(9) 0.0354(13) 0.0009(9) 0.0080(10) -0.0004(8)
O14 0.0226(9) 0.0236(9) 0.0298(12) -0.0006(9) 0.0072(9) -0.0035(7)
C1 0.030(2) 0.0243(18) 0.024(2) 0.000 0.0075(18) 0.000
C2 0.029(2) 0.0245(19) 0.033(3) 0.000 0.0011(19) 0.000
C3 0.0409(18) 0.0322(16) 0.063(3) 0.0066(16) 0.0208(19) -0.0028(14)
C4 0.046(2) 0.0363(18) 0.095(4) 0.016(2) 0.010(2) -0.0093(16)
C5 0.044(3) 0.027(2) 0.100(6) 0.000 -0.006(3) 0.000
C6 0.0346(16) 0.0367(16) 0.0364(19) -0.0034(14) 0.0125(15) -0.0152(13)
C7 0.0269(14) 0.0490(18) 0.0295(18) 0.0012(15) 0.0033(13) -0.0087(14)
C8 0.0208(13) 0.0478(18) 0.040(2) 0.0053(16) 0.0053(14) -0.0037(13)
C9 0.0260(14) 0.0403(16) 0.044(2) 0.0016(16) 0.0112(14) 0.0081(13)
C10 0.0275(15) 0.0414(16) 0.0382(19) 0.0086(15) 0.0076(14) -0.0001(13)
C11 0.0299(15) 0.0372(16) 0.0307(18) -0.0103(14) 0.0118(14) -0.0086(13)
C12 0.0278(14) 0.0402(16) 0.0271(17) -0.0087(14) 0.0104(13) -0.0071(13)
C13 0.0249(13) 0.0208(12) 0.0249(16) 0.0006(11) 0.0078(12) 0.0006(10)
C14 0.0256(13) 0.0268(13) 0.0304(17) -0.0023(13) 0.0118(13) 0.0021(11)
C15 0.0345(15) 0.0392(16) 0.0313(18) -0.0027(14) 0.0119(14) 0.0038(13)
C16 0.053(2) 0.053(2) 0.035(2) -0.0033(17) 0.0237(17) 0.0026(17)
C17 0.0424(19) 0.067(2) 0.051(2) -0.008(2) 0.0300(19) 0.0040(17)
C18 0.0270(15) 0.070(2) 0.050(2) -0.012(2) 0.0147(17) 0.0072(16)
C19 0.0292(15) 0.0463(18) 0.0366(19) -0.0046(15) 0.0130(14) 0.0074(14)
C20 0.0213(13) 0.0371(15) 0.0287(16) 0.0029(13) 0.0121(12) 0.0031(12)
C21 0.0187(13) 0.0464(17) 0.0261(17) 0.0022(14) 0.0063(12) 0.0071(12)
C22 0.0304(15) 0.061(2) 0.0319(19) 0.0106(17) 0.0124(14) 0.0105(15)
C23 0.0395(19) 0.099(3) 0.031(2) 0.019(2) 0.0128(17) 0.021(2)
C24 0.0359(19) 0.122(4) 0.029(2) -0.010(3) 0.0078(17) 0.016(2)
C25 0.0327(17) 0.082(3) 0.038(2) -0.013(2) 0.0072(16) 0.0073(18)
C26 0.0278(15) 0.055(2) 0.0314(18) -0.0039(16) 0.0086(14) 0.0059(14)
C27 0.0216(12) 0.0324(14) 0.0212(15) 0.0035(12) 0.0092(11) 0.0004(11)
C28 0.0217(13) 0.0324(14) 0.0261(16) 0.0092(12) 0.0077(12) 0.0017(11)
C29 0.0280(15) 0.0414(17) 0.0341(19) 0.0052(15) 0.0055(14) -0.0025(13)
C30 0.0300(16) 0.0475(19) 0.055(2) 0.0108(18) 0.0025(16) -0.0111(15)
C31 0.0224(15) 0.061(2) 0.065(3) 0.025(2) 0.0090(17) -0.0037(16)
C32 0.0253(15) 0.055(2) 0.056(2) 0.0163(19) 0.0152(16) 0.0126(15)
C33 0.0285(15) 0.0384(16) 0.044(2) 0.0095(15) 0.0159(15) 0.0042(13)
C34 0.0308(15) 0.0275(14) 0.0258(16) 0.0009(12) 0.0041(13) 0.0006(12)
C35 0.0282(14) 0.0254(13) 0.0277(16) 0.0003(12) 0.0037(13) 0.0028(11)
C36 0.0322(16) 0.0390(16) 0.047(2) 0.0115(16) 0.0066(16) 0.0030(14)
C37 0.049(2) 0.0328(16) 0.058(3) 0.0178(17) 0.0127(19) 0.0014(15)
C38 0.052(2) 0.0325(16) 0.058(3) 0.0099(17) 0.0099(19) 0.0153(15)
C39 0.0412(18) 0.0408(17) 0.056(2) 0.0078(17) 0.0178(18) 0.0137(15)
C40 0.0341(16) 0.0288(15) 0.041(2) 0.0022(14) 0.0136(15) 0.0032(12)
C41 0.0298(15) 0.0255(13) 0.0349(18) -0.0042(13) 0.0190(14) -0.0038(12)
C42 0.0320(15) 0.0344(15) 0.0355(19) -0.0060(14) 0.0176(14) -0.0084(13)
C43 0.051(2) 0.0345(17) 0.072(3) 0.0067(18) 0.027(2) -0.0090(15)
C44 0.062(3) 0.048(2) 0.114(5) 0.007(3) 0.034(3) -0.027(2)
C45 0.064(3) 0.072(3) 0.096(4) -0.019(3) 0.039(3) -0.047(2)
C46 0.054(2) 0.090(3) 0.050(3) -0.012(2) 0.018(2) -0.039(2)
C47 0.0438(19) 0.057(2) 0.037(2) -0.0024(17) 0.0137(17) -0.0224(17)
C48 0.090(4) 0.053(3) 0.068(4) -0.001(2) 0.008(3) 0.019(3)
C49 0.101(4) 0.064(3) 0.101(5) -0.025(3) -0.006(4) 0.002(3)
C50 0.072(3) 0.055(3) 0.122(5) -0.013(3) 0.044(4) -0.002(2)
C51 0.065(3) 0.092(4) 0.216(9) -0.044(5) 0.038(5) -0.008(3)

loop_
_atom_type_symbol
_atom_type_description
_atom_type_scat_dispersion_real
_atom_type_scat_dispersion_imag
_atom_type_scat_source
C C 0.0033 0.0016 'International Tables Vol C Tables 4.2.6.8 and 6.1.1.4'
H H 0.0000 0.0000 'International Tables Vol C Tables 4.2.6.8 and 6.1.1.4'
N N 0.0061 0.0033 'International Tables Vol C Tables 4.2.6.8 and 6.1.1.4'
O O 0.0106 0.0060 'International Tables Vol C Tables 4.2.6.8 and 6.1.1.4'
Fe Fe 0.3463 0.8444 'International Tables Vol C Tables 4.2.6.8 and 6.1.1.4'

loop_
_geom_angle_atom_site_label_1
_geom_angle_atom_site_label_2
_geom_angle_atom_site_label_3
_geom_angle
_geom_angle_site_symmetry_1
_geom_angle_site_symmetry_3
_geom_angle_publ_flag
O10 Fe1 O2 98.25(8) 2_656 . ?
O10 Fe1 O4 95.05(8) 2_656 2_656 ?
O2 Fe1 O4 166.09(8) . 2_656 ?
O10 Fe1 O1 103.89(8) 2_656 . ?
O2 Fe1 O1 90.28(8) . . ?
O4 Fe1 O1 82.59(7) 2_656 . ?
O10 Fe1 N2 93.20(9) 2_656 . ?
O2 Fe1 N2 98.59(8) . . ?
O4 Fe1 N2 84.63(8) 2_656 . ?
O1 Fe1 N2 159.44(8) . . ?
O10 Fe1 N1 171.43(9) 2_656 . ?
O2 Fe1 N1 80.17(8) . . ?
O4 Fe1 N1 87.25(8) 2_656 . ?
O1 Fe1 N1 84.58(9) . . ?
N2 Fe1 N1 78.77(9) . . ?
O9 Fe2 O10 83.84(8) . . ?
O9 Fe2 O5 94.27(8) . . ?
O10 Fe2 O5 176.11(8) . . ?
O9 Fe2 O2 94.30(7) . . ?
O10 Fe2 O2 97.13(7) . . ?
O5 Fe2 O2 86.39(8) . . ?
O9 Fe2 O3 174.58(8) . . ?
O10 Fe2 O3 94.32(8) . . ?
O5 Fe2 O3 87.27(8) . . ?
O2 Fe2 O3 90.99(7) . . ?
O9 Fe2 O7 94.97(7) . . ?
O10 Fe2 O7 91.06(8) . . ?
O5 Fe2 O7 85.71(8) . . ?
O2 Fe2 O7 168.24(8) . . ?
O3 Fe2 O7 79.95(7) . . ?
O9 Fe2 Fe4 42.39(6) . . ?
O10 Fe2 Fe4 42.53(5) . . ?
O5 Fe2 Fe4 136.15(5) . . ?
O2 Fe2 Fe4 90.19(5) . . ?
O3 Fe2 Fe4 136.53(6) . . ?
O7 Fe2 Fe4 101.54(6) . . ?
O9 Fe3 O8 102.13(8) . . ?
O9 Fe3 O6 95.81(9) . . ?
O8 Fe3 O6 88.63(9) . . ?
O9 Fe3 O13 96.87(9) . . ?
O8 Fe3 O13 83.55(9) . . ?
O6 Fe3 O13 166.26(8) . . ?
O9 Fe3 O11 103.51(8) . . ?
O8 Fe3 O11 154.36(8) . . ?
O6 Fe3 O11 89.09(9) . . ?
O13 Fe3 O11 93.07(9) . . ?
O9 Fe3 O12 165.34(7) . . ?
O8 Fe3 O12 92.53(8) . . ?
O6 Fe3 O12 84.70(9) . . ?
O13 Fe3 O12 84.38(8) . . ?
O11 Fe3 O12 61.83(7) . . ?
O9 Fe3 C34 134.66(9) . . ?
O8 Fe3 C34 123.19(9) . . ?
O6 Fe3 C34 87.14(9) . . ?
O13 Fe3 C34 87.71(9) . . ?
O11 Fe3 C34 31.17(8) . . ?
O12 Fe3 C34 30.68(8) . . ?
O9 Fe4 O9 176.62(10) . 2_656 ?
O9 Fe4 O10 80.88(7) . . ?
O9 Fe4 O10 101.66(7) 2_656 . ?
O9 Fe4 O10 101.66(7) . 2_656 ?
O9 Fe4 O10 80.87(7) 2_656 2_656 ?
O10 Fe4 O10 84.82(10) . 2_656 ?
O9 Fe4 O14 87.48(7) . 2_656 ?
O9 Fe4 O14 90.19(7) 2_656 2_656 ?
O10 Fe4 O14 167.20(8) . 2_656 ?
O10 Fe4 O14 92.39(7) 2_656 2_656 ?
O9 Fe4 O14 90.19(8) . . ?
O9 Fe4 O14 87.48(7) 2_656 . ?
O10 Fe4 O14 92.39(7) . . ?
O10 Fe4 O14 167.19(8) 2_656 . ?
O14 Fe4 O14 92.97(10) 2_656 . ?
O9 Fe4 Fe2 40.69(5) . . ?
O9 Fe4 Fe2 142.20(5) 2_656 . ?
O10 Fe4 Fe2 41.22(6) . . ?
O10 Fe4 Fe2 87.34(5) 2_656 . ?
O14 Fe4 Fe2 126.29(6) 2_656 . ?
O14 Fe4 Fe2 98.80(5) . . ?
O9 Fe4 Fe2 142.20(5) . 2_656 ?
O9 Fe4 Fe2 40.69(5) 2_656 2_656 ?
O10 Fe4 Fe2 87.34(5) . 2_656 ?
O10 Fe4 Fe2 41.22(6) 2_656 2_656 ?
O14 Fe4 Fe2 98.80(5) 2_656 2_656 ?
O14 Fe4 Fe2 126.28(6) . 2_656 ?
Fe2 Fe4 Fe2 114.52(2) . 2_656 ?
C11 N1 C6 109.9(2) . . ?
C11 N1 C7 112.2(2) . . ?
C6 N1 C7 109.4(2) . . ?
C11 N1 Fe1 102.30(16) . . ?
C6 N1 Fe1 114.1(2) . . ?
C7 N1 Fe1 108.82(18) . . ?
C9 N2 C8 109.4(2) . . ?
C9 N2 C10 107.8(2) . . ?
C8 N2 C10 109.8(3) . . ?
C9 N2 Fe1 111.1(2) . . ?
C8 N2 Fe1 106.40(18) . . ?
C10 N2 Fe1 112.21(16) . . ?
C1 O1 Fe1 137.56(18) . . ?
C12 O2 Fe1 117.19(15) . . ?
C12 O2 Fe2 117.05(15) . . ?
Fe1 O2 Fe2 125.76(10) . . ?
C13 O3 Fe2 123.02(17) . . ?
C13 O4 Fe1 124.52(17) . 2_656 ?
C20 O5 Fe2 131.04(19) . . ?
C20 O6 Fe3 132.1(2) . . ?
C27 O7 Fe2 134.30(17) . . ?
C27 O8 Fe3 128.18(17) . . ?
Fe3 O9 Fe2 120.44(9) . . ?
Fe3 O9 Fe4 125.57(10) . . ?
Fe2 O9 Fe4 96.92(8) . . ?
Fe1 O10 Fe2 124.59(9) 2_656 . ?
Fe1 O10 Fe4 134.38(10) 2_656 . ?
Fe2 O10 Fe4 96.25(8) . . ?
C34 O11 Fe3 92.62(16) . . ?
C34 O12 Fe3 86.55(17) . . ?
C41 O13 Fe3 118.95(18) . . ?
C41 O14 Fe4 126.33(19) . . ?
O1 C1 O1 126.9(4) 2_656 . ?
O1 C1 C2 116.57(18) 2_656 . ?
O1 C1 C2 116.57(18) . . ?
C3 C2 C3 119.4(4) 2_656 . ?
C3 C2 C1 120.3(2) 2_656 . ?
C3 C2 C1 120.3(2) . . ?
C4 C3 C2 119.9(3) . . ?
C5 C4 C3 120.6(4) . . ?
C4 C5 C4 119.6(5) 2_656 . ?
N1 C7 C8 109.5(3) . . ?
N2 C8 C7 110.8(2) . . ?
N1 C11 C12 110.1(2) . . ?
O2 C12 C11 111.6(2) . . ?
O3 C13 O4 125.0(2) . . ?
O3 C13 C14 118.7(3) . . ?
O4 C13 C14 116.3(2) . . ?
C19 C14 C15 119.8(3) . . ?
C19 C14 C13 120.5(3) . . ?
C15 C14 C13 119.5(3) . . ?
C16 C15 C14 119.9(3) . . ?
C17 C16 C15 120.1(3) . . ?
C18 C17 C16 120.1(3) . . ?
C17 C18 C19 120.3(3) . . ?
C14 C19 C18 119.8(3) . . ?
O6 C20 O5 125.8(3) . . ?
O6 C20 C21 116.6(3) . . ?
O5 C20 C21 117.6(3) . . ?
C22 C21 C26 120.1(3) . . ?
C22 C21 C20 120.0(3) . . ?
C26 C21 C20 119.8(3) . . ?
C23 C22 C21 119.8(4) . . ?
C24 C23 C22 120.3(4) . . ?
C23 C24 C25 120.5(4) . . ?
C24 C25 C26 120.1(4) . . ?
C25 C26 C21 119.2(4) . . ?
O7 C27 O8 126.0(2) . . ?
O7 C27 C28 118.3(2) . . ?
O8 C27 C28 115.7(2) . . ?
C29 C28 C33 120.0(3) . . ?
C29 C28 C27 119.7(2) . . ?
C33 C28 C27 120.3(3) . . ?
C30 C29 C28 119.6(3) . . ?
C31 C30 C29 120.3(3) . . ?
C32 C31 C30 120.4(3) . . ?
C31 C32 C33 120.2(3) . . ?
C32 C33 C28 119.5(3) . . ?
O12 C34 O11 118.9(3) . . ?
O12 C34 C35 121.5(3) . . ?
O11 C34 C35 119.5(2) . . ?
O12 C34 Fe3 62.77(15) . . ?
O11 C34 Fe3 56.21(14) . . ?
C35 C34 Fe3 173.8(2) . . ?
C40 C35 C36 119.2(3) . . ?
C40 C35 C34 119.4(3) . . ?
C36 C35 C34 121.3(3) . . ?
C37 C36 C35 120.1(3) . . ?
C36 C37 C38 120.5(3) . . ?
C39 C38 C37 119.8(3) . . ?
C38 C39 C40 120.5(3) . . ?
C39 C40 C35 120.0(3) . . ?
O14 C41 O13 124.5(3) . . ?
O14 C41 C42 117.9(3) . . ?
O13 C41 C42 117.6(3) . . ?
C47 C42 C43 119.9(3) . . ?
C47 C42 C41 121.1(3) . . ?
C43 C42 C41 118.9(3) . . ?
C42 C43 C44 119.8(4) . . ?
C43 C44 C45 119.8(4) . . ?
C46 C45 C44 120.7(4) . . ?
C45 C46 C47 119.3(4) . . ?
C42 C47 C46 120.5(4) . . ?
N3 C48 C49 177.3(7) . . ?
N4 C50 C51 177.4(7) . . ?

loop_
_geom_bond_atom_site_label_1
_geom_bond_atom_site_label_2
_geom_bond_distance
_geom_bond_site_symmetry_2
_geom_bond_publ_flag
Fe1 O10 1.8276(18) 2_656 ?
Fe1 O2 1.9966(18) . ?
Fe1 O4 2.0424(18) 2_656 ?
Fe1 O1 2.0519(19) . ?
Fe1 N2 2.248(2) . ?
Fe1 N1 2.269(3) . ?
Fe2 O9 1.9234(17) . ?
Fe2 O10 1.941(2) . ?
Fe2 O5 2.051(2) . ?
Fe2 O2 2.0534(17) . ?
Fe2 O3 2.0537(18) . ?
Fe2 O7 2.1053(18) . ?
Fe2 Fe4 2.9287(5) . ?
Fe3 O9 1.8436(18) . ?
Fe3 O8 2.0092(19) . ?
Fe3 O6 2.027(2) . ?
Fe3 O13 2.038(2) . ?
Fe3 O11 2.0547(19) . ?
Fe3 O12 2.200(2) . ?
Fe3 C34 2.470(3) . ?
Fe4 O9 1.989(2) . ?
Fe4 O9 1.989(2) 2_656 ?
Fe4 O10 1.9915(17) . ?
Fe4 O10 1.9915(17) 2_656 ?
Fe4 O14 2.0680(17) 2_656 ?
Fe4 O14 2.0681(18) . ?
Fe4 Fe2 2.9288(5) 2_656 ?
N1 C11 1.477(3) . ?
N1 C6 1.487(4) . ?
N1 C7 1.488(4) . ?
N2 C9 1.480(4) . ?
N2 C8 1.483(4) . ?
N2 C10 1.487(4) . ?
N3 C48 1.130(6) . ?
N4 C50 1.108(6) . ?
O1 C1 1.257(2) . ?
O2 C12 1.416(3) . ?
O3 C13 1.262(3) . ?
O4 C13 1.267(3) . ?
O4 Fe1 2.0424(18) 2_656 ?
O5 C20 1.259(3) . ?
O6 C20 1.258(4) . ?
O7 C27 1.251(3) . ?
O8 C27 1.265(3) . ?
O10 Fe1 1.8277(18) 2_656 ?
O11 C34 1.280(3) . ?
O12 C34 1.262(3) . ?
O13 C41 1.266(4) . ?
O14 C41 1.257(3) . ?
C1 O1 1.257(2) 2_656 ?
C1 C2 1.507(5) . ?
C2 C3 1.382(4) 2_656 ?
C2 C3 1.382(4) . ?
C3 C4 1.380(5) . ?
C4 C5 1.370(5) . ?
C5 C4 1.370(5) 2_656 ?
C7 C8 1.505(4) . ?
C11 C12 1.526(4) . ?
C13 C14 1.498(4) . ?
C14 C19 1.383(4) . ?
C14 C15 1.392(4) . ?
C15 C16 1.391(4) . ?
C16 C17 1.380(5) . ?
C17 C18 1.377(6) . ?
C18 C19 1.394(4) . ?
C20 C21 1.497(4) . ?
C21 C22 1.391(5) . ?
C21 C26 1.398(5) . ?
C22 C23 1.381(5) . ?
C23 C24 1.377(6) . ?
C24 C25 1.384(6) . ?
C25 C26 1.390(5) . ?
C27 C28 1.498(4) . ?
C28 C29 1.388(4) . ?
C28 C33 1.394(4) . ?
C29 C30 1.387(4) . ?
C30 C31 1.377(5) . ?
C31 C32 1.374(5) . ?
C32 C33 1.390(4) . ?
C34 C35 1.473(4) . ?
C35 C40 1.392(4) . ?
C35 C36 1.400(4) . ?
C36 C37 1.375(4) . ?
C37 C38 1.382(5) . ?
C38 C39 1.378(5) . ?
C39 C40 1.382(4) . ?
C41 C42 1.497(4) . ?
C42 C47 1.382(5) . ?
C42 C43 1.384(5) . ?
C43 C44 1.385(5) . ?
C44 C45 1.386(7) . ?
C45 C46 1.376(7) . ?
C46 C47 1.388(5) . ?
C48 C49 1.442(7) . ?
C50 C51 1.449(7) . ?
